data_4087452
loop_
_publ_author_name
'Engl, Pascal S.'
'Senn, Remo'
'Otth, Elisabeth'
'Togni, Antonio'

_publ_section_title
;
 Synthesis and Characterization of N-Trifluoromethyl N-Heterocyclic
 Carbene Ligands and Their Complexes
;
_journal_issue 7
_journal_name_full Organometallics
_journal_page_first 1384
_journal_paper_doi 10.1021/acs.organomet.5b00137
_journal_volume 34
_journal_year 2015
_chemical_formula_moiety 'C11 H11 F3 N2 Se'
_chemical_formula_sum 'C11 H11 F3 N2 Se'
_chemical_formula_weight 307.18
_space_group_crystal_system monoclinic
_space_group_IT_number 14
_space_group_name_Hall '-P 2yn'
_space_group_name_H-M_alt 'P 1 21/n 1'
_atom_sites_solution_hydrogens geom
_atom_sites_solution_primary direct
_audit_creation_date 2014-10-01
_audit_creation_method
;
Olex2 1.2
(compiled 2014.09.19 svn.r3010 for OlexSys, GUI svn.r4874)
;
_cell_angle_alpha 90
_cell_angle_beta 93.8771(18)
_cell_angle_gamma 90
_cell_formula_units_Z 4
_cell_length_a 9.4982(12)
_cell_length_b 11.3358(15)
_cell_length_c 10.7511(14)
_cell_measurement_reflns_used 6272
_cell_measurement_temperature 99(2)
_cell_volume 1154.9(3)
_computing_data_collection 'Bruker APEX2'
_computing_molecular_graphics 'Olex2 (Dolomanov et al., 2009)'
_computing_publication_material 'Olex2 (Dolomanov et al., 2009)'
_computing_structure_refinement 'XL (Sheldrick, 2008)'
_computing_structure_solution 'ShelXS (Sheldrick, 2008)'
_diffrn_ambient_temperature 99.35
_diffrn_measured_fraction_theta_full 1.000
_diffrn_measured_fraction_theta_max 1.000
_diffrn_measurement_device_type 'Bruker APEX-II CCD'
_diffrn_measurement_method '\f and \w scans'
_diffrn_radiation_type MoK\a
_diffrn_radiation_wavelength 0.71073
_diffrn_reflns_av_R_equivalents 0.0366
_diffrn_reflns_av_unetI/netI 0.0287
_diffrn_reflns_Laue_measured_fraction_full 1.000
_diffrn_reflns_Laue_measured_fraction_max 1.000
_diffrn_reflns_limit_h_max 13
_diffrn_reflns_limit_h_min -13
_diffrn_reflns_limit_k_max 16
_diffrn_reflns_limit_k_min -16
_diffrn_reflns_limit_l_max 15
_diffrn_reflns_limit_l_min -15
_diffrn_reflns_number 19804
_diffrn_reflns_point_group_measured_fraction_full 1.000
_diffrn_reflns_point_group_measured_fraction_max 1.000
_diffrn_reflns_theta_full 25.242
_diffrn_reflns_theta_max 30.716
_diffrn_reflns_theta_min 2.614
_diffrn_standards_number 0
_exptl_absorpt_coefficient_mu 3.268
_exptl_absorpt_correction_T_max 0.9924
_exptl_absorpt_correction_T_min 0.8316
_exptl_crystal_colour colourless
_exptl_crystal_density_diffrn 1.767
_exptl_crystal_description block
_exptl_crystal_F_000 608
_exptl_crystal_size_max 0.259
_exptl_crystal_size_mid 0.236
_exptl_crystal_size_min 0.152
_refine_diff_density_max 0.475
_refine_diff_density_min -0.415
_refine_diff_density_rms 0.073
_refine_ls_extinction_method none
_refine_ls_goodness_of_fit_ref 1.047
_refine_ls_hydrogen_treatment constr
_refine_ls_matrix_type full
_refine_ls_number_parameters 156
_refine_ls_number_reflns 3589
_refine_ls_number_restraints 0
_refine_ls_restrained_S_all 1.047
_refine_ls_R_factor_all 0.0363
_refine_ls_R_factor_gt 0.0234
_refine_ls_shift/su_max 0.003
_refine_ls_shift/su_mean 0.000
_refine_ls_structure_factor_coef Fsqd
_refine_ls_weighting_details 'w=1/[\s^2^(Fo^2^)+(0.0212P)^2^+0.4838P] where P=(Fo^2^+2Fc^2^)/3'
_refine_ls_weighting_scheme calc
_refine_ls_wR_factor_gt 0.0494
_refine_ls_wR_factor_ref 0.0531
_reflns_Friedel_coverage 0.000
_reflns_number_gt 2956
_reflns_number_total 3589
_reflns_threshold_expression 'I > 2\s(I)'
_cod_data_source_file om5b00137_si_002.cif
_cod_data_source_block Compound_6b
_cod_database_code 4087452
_shelxl_version_number 2013-4
_shelx_space_group_comment
;
The symmetry employed for this shelxl refinement is uniquely defined
by the following loop, which should always be used as a source of
symmetry information in preference to the above space-group names.
They are only intended as comments.
;
_shelx_estimated_absorpt_t_max 0.636
_shelx_estimated_absorpt_t_min 0.485
_olex2_refinement_description
;
1. Fixed Uiso
 At 1.2 times of:
  All C(H) groups
 At 1.5 times of:
  All C(H,H,H) groups
2.a Ternary CH refined with riding coordinates:
 C9(H9)
2.b Aromatic/amide H refined with riding coordinates:
 C4(H4), C5(H5), C6(H6), C7(H7)
2.c Idealised Me refined as rotating group:
 C10(H10A,H10B,H10C), C11(H11A,H11B,H11C)
;
_olex2_submission_special_instructions 'No special instructions were received'

loop_
_space_group_symop_operation_xyz
'x, y, z'
'-x+1/2, y+1/2, -z+1/2'
'-x, -y, -z'
'x-1/2, -y-1/2, z-1/2'

loop_
_atom_site_label
_atom_site_type_symbol
_atom_site_fract_x
_atom_site_fract_y
_atom_site_fract_z
_atom_site_U_iso_or_equiv
_atom_site_adp_type
_atom_site_occupancy
_atom_site_site_symmetry_order
_atom_site_calc_flag
_atom_site_refinement_flags_posn
Se1 Se 1.03801(2) 0.67305(2) 0.92785(2) 0.01616(5) Uani 1 1 d .
F1 F 1.28477(10) 0.45778(10) 0.88082(10) 0.0271(2) Uani 1 1 d .
F2 F 1.29785(9) 0.61625(9) 0.77485(10) 0.0240(2) Uani 1 1 d .
F3 F 1.31660(9) 0.45008(10) 0.68579(10) 0.0297(3) Uani 1 1 d .
N1 N 1.10112(12) 0.50187(11) 0.74125(11) 0.0127(2) Uani 1 1 d .
N2 N 0.87467(12) 0.53294(11) 0.75119(11) 0.0116(2) Uani 1 1 d .
C1 C 1.00264(14) 0.56642(13) 0.80312(14) 0.0121(3) Uani 1 1 d .
C2 C 1.24932(15) 0.50723(14) 0.77130(15) 0.0160(3) Uani 1 1 d .
C3 C 1.03249(15) 0.42577(13) 0.65259(14) 0.0128(3) Uani 1 1 d .
C4 C 1.08085(16) 0.34267(13) 0.57104(14) 0.0157(3) Uani 1 1 d .
H4 H 1.1786 0.3263 0.5679 0.019 Uiso 1 1 calc R
C5 C 0.98036(17) 0.28443(14) 0.49434(15) 0.0174(3) Uani 1 1 d .
H5 H 1.0101 0.2270 0.4374 0.021 Uiso 1 1 calc R
C6 C 0.83685(16) 0.30802(13) 0.49869(15) 0.0161(3) Uani 1 1 d .
H6 H 0.7710 0.2672 0.4439 0.019 Uiso 1 1 calc R
C7 C 0.78825(15) 0.39015(13) 0.58158(14) 0.0141(3) Uani 1 1 d .
H7 H 0.6904 0.4061 0.5851 0.017 Uiso 1 1 calc R
C8 C 0.88876(15) 0.44807(13) 0.65914(14) 0.0118(3) Uani 1 1 d .
C9 C 0.73969(14) 0.57924(13) 0.79267(14) 0.0130(3) Uani 1 1 d .
H9 H 0.7637 0.6331 0.8646 0.016 Uiso 1 1 calc R
C10 C 0.66361(16) 0.65297(14) 0.69116(16) 0.0186(3) Uani 1 1 d .
H10A H 0.7267 0.7153 0.6649 0.028 Uiso 1 1 calc GR
H10B H 0.5794 0.6887 0.7234 0.028 Uiso 1 1 calc GR
H10C H 0.6356 0.6025 0.6197 0.028 Uiso 1 1 calc GR
C11 C 0.65009(15) 0.47977(14) 0.84082(15) 0.0167(3) Uani 1 1 d .
H11A H 0.6137 0.4308 0.7707 0.025 Uiso 1 1 calc GR
H11B H 0.5709 0.5133 0.8829 0.025 Uiso 1 1 calc GR
H11C H 0.7080 0.4312 0.8998 0.025 Uiso 1 1 calc GR

loop_
_atom_site_aniso_label
_atom_site_aniso_U_11
_atom_site_aniso_U_22
_atom_site_aniso_U_33
_atom_site_aniso_U_23
_atom_site_aniso_U_13
_atom_site_aniso_U_12
Se1 0.01290(7) 0.01633(8) 0.01895(8) -0.00600(6) -0.00105(5) -0.00103(6)
F1 0.0184(5) 0.0360(6) 0.0259(5) 0.0111(5) -0.0053(4) 0.0035(4)
F2 0.0132(4) 0.0209(5) 0.0377(6) 0.0008(4) 0.0002(4) -0.0058(4)
F3 0.0118(4) 0.0443(7) 0.0332(6) -0.0175(5) 0.0031(4) 0.0039(4)
N1 0.0089(5) 0.0145(6) 0.0145(6) -0.0017(5) 0.0006(4) 0.0006(4)
N2 0.0095(5) 0.0117(6) 0.0138(6) -0.0020(5) 0.0015(4) -0.0009(4)
C1 0.0110(6) 0.0116(6) 0.0137(7) 0.0010(5) 0.0008(5) -0.0010(5)
C2 0.0104(6) 0.0186(7) 0.0187(8) 0.0000(6) -0.0002(5) 0.0010(5)
C3 0.0128(6) 0.0118(6) 0.0138(7) 0.0021(5) 0.0019(5) -0.0009(5)
C4 0.0169(7) 0.0149(7) 0.0160(7) 0.0013(6) 0.0054(6) 0.0015(5)
C5 0.0238(8) 0.0127(7) 0.0163(7) -0.0013(6) 0.0055(6) 0.0006(6)
C6 0.0204(7) 0.0131(7) 0.0147(7) -0.0009(6) 0.0005(6) -0.0041(6)
C7 0.0143(6) 0.0133(7) 0.0146(7) -0.0006(6) 0.0005(5) -0.0019(5)
C8 0.0129(6) 0.0100(6) 0.0127(7) 0.0000(5) 0.0026(5) 0.0000(5)
C9 0.0092(6) 0.0146(7) 0.0155(7) -0.0012(6) 0.0022(5) 0.0021(5)
C10 0.0159(7) 0.0176(8) 0.0223(8) 0.0020(6) 0.0013(6) 0.0042(6)
C11 0.0126(6) 0.0201(7) 0.0177(8) 0.0005(6) 0.0027(5) -0.0004(6)

loop_
_atom_type_symbol
_atom_type_description
_atom_type_scat_dispersion_real
_atom_type_scat_dispersion_imag
_atom_type_scat_source
C C 0.0033 0.0016 'International Tables Vol C Tables 4.2.6.8 and 6.1.1.4'
H H 0.0000 0.0000 'International Tables Vol C Tables 4.2.6.8 and 6.1.1.4'
N N 0.0061 0.0033 'International Tables Vol C Tables 4.2.6.8 and 6.1.1.4'
F F 0.0171 0.0103 'International Tables Vol C Tables 4.2.6.8 and 6.1.1.4'
Se Se -0.0929 2.2259 'International Tables Vol C Tables 4.2.6.8 and 6.1.1.4'

loop_
_geom_angle_atom_site_label_1
_geom_angle_atom_site_label_2
_geom_angle_atom_site_label_3
_geom_angle
C1 N1 C2 123.71(12)
C1 N1 C3 110.45(11)
C3 N1 C2 125.69(12)
C1 N2 C8 111.04(12)
C1 N2 C9 123.11(12)
C8 N2 C9 125.81(12)
N1 C1 Se1 127.22(10)
N2 C1 Se1 127.20(11)
N2 C1 N1 105.58(12)
F1 C2 N1 111.77(12)
F2 C2 F1 107.64(13)
F2 C2 F3 107.13(12)
F2 C2 N1 112.63(12)
F3 C2 F1 107.70(13)
F3 C2 N1 109.73(12)
C4 C3 N1 133.20(13)
C4 C3 C8 121.49(14)
C8 C3 N1 105.31(12)
C5 C4 C3 117.11(14)
C4 C5 C6 121.66(14)
C7 C6 C5 121.23(14)
C6 C7 C8 117.20(14)
N2 C8 C3 107.60(12)
C7 C8 N2 131.12(13)
C7 C8 C3 121.28(14)
N2 C9 C10 110.98(12)
N2 C9 C11 110.76(12)
C10 C9 C11 113.69(12)

loop_
_geom_bond_atom_site_label_1
_geom_bond_atom_site_label_2
_geom_bond_distance
Se1 C1 1.8197(15)
F1 C2 1.3268(18)
F2 C2 1.3186(18)
F3 C2 1.3240(18)
N1 C1 1.3917(18)
N1 C2 1.4241(18)
N1 C3 1.4120(19)
N2 C1 1.3570(18)
N2 C8 1.3931(19)
N2 C9 1.4817(17)
C3 C4 1.386(2)
C3 C8 1.3948(19)
C4 C5 1.386(2)
C5 C6 1.393(2)
C6 C7 1.389(2)
C7 C8 1.389(2)
C9 C10 1.518(2)
C9 C11 1.524(2)

loop_
_geom_torsion_atom_site_label_1
_geom_torsion_atom_site_label_2
_geom_torsion_atom_site_label_3
_geom_torsion_atom_site_label_4
_geom_torsion
N1 C3 C4 C5 -178.97(15)
N1 C3 C8 N2 -1.29(15)
N1 C3 C8 C7 178.41(13)
C1 N1 C2 F1 69.59(18)
C1 N1 C2 F2 -51.75(19)
C1 N1 C2 F3 -171.00(13)
C1 N1 C3 C4 -177.98(16)
C1 N1 C3 C8 1.75(16)
C1 N2 C8 C3 0.41(16)
C1 N2 C8 C7 -179.24(15)
C1 N2 C9 C10 113.81(15)
C1 N2 C9 C11 -118.91(15)
C2 N1 C1 Se1 2.5(2)
C2 N1 C1 N2 -177.31(13)
C2 N1 C3 C4 -2.3(3)
C2 N1 C3 C8 177.45(13)
C3 N1 C1 Se1 178.32(11)
C3 N1 C1 N2 -1.51(16)
C3 N1 C2 F1 -105.56(16)
C3 N1 C2 F2 133.10(14)
C3 N1 C2 F3 13.8(2)
C3 C4 C5 C6 0.0(2)
C4 C3 C8 N2 178.48(13)
C4 C3 C8 C7 -1.8(2)
C4 C5 C6 C7 -0.8(2)
C5 C6 C7 C8 0.4(2)
C6 C7 C8 N2 -179.48(15)
C6 C7 C8 C3 0.9(2)
C8 N2 C1 Se1 -179.16(11)
C8 N2 C1 N1 0.67(16)
C8 N2 C9 C10 -68.62(18)
C8 N2 C9 C11 58.66(19)
C8 C3 C4 C5 1.3(2)
C9 N2 C1 Se1 -1.3(2)
C9 N2 C1 N1 178.56(12)
C9 N2 C8 C3 -177.42(13)
C9 N2 C8 C7 2.9(2)
